data_2230773
loop_
_publ_author_name
'Yamin, Bohari M.'
'Lawi, Ruhana L.'
'Salem, Halima F.'

_publ_section_title
;
 1-(3-Fluorophenyl)-4,4,6-trimethyl-3,4-dihydropyrimidine-2(1<i>H</i>)-thione
;
_journal_coeditor_code LD2016
_journal_issue 7
_journal_name_full 'Acta Crystallographica Section E'
_journal_page_first o1810
_journal_paper_doi 10.1107/S1600536811023671
_journal_volume 67
_journal_year 2011
_chemical_formula_iupac 'C13 H15 F N2 S'
_chemical_formula_moiety 'C13 H15 F N2 S'
_chemical_formula_sum 'C13 H15 F N2 S'
_chemical_formula_weight 250.33
_chemical_melting_point_gt 458.9
_chemical_melting_point_lt 456.8
_chemical_name_systematic
;
1-(3-Fluorophenyl)-4,4,6-trimethyl-3,4-dihydropyrimidine-2(1<i>H</i>)-thione
;
_space_group_IT_number 14
_symmetry_cell_setting monoclinic
_symmetry_space_group_name_Hall '-P 2ybc'
_symmetry_space_group_name_H-M 'P 1 21/c 1'
_atom_sites_solution_hydrogens geom
_atom_sites_solution_primary direct
_atom_sites_solution_secondary difmap
_audit_creation_method SHELXL-97
_cell_angle_alpha 90.00
_cell_angle_beta 95.711(6)
_cell_angle_gamma 90.00
_cell_formula_units_Z 4
_cell_length_a 8.814(3)
_cell_length_b 14.997(5)
_cell_length_c 10.215(3)
_cell_measurement_reflns_used 2497
_cell_measurement_temperature 298(2)
_cell_measurement_theta_max 25.5
_cell_measurement_theta_min 2.3
_cell_volume 1343.6(8)
_computing_cell_refinement 'SAINT (Bruker, 2000)'
_computing_data_collection 'SMART (Bruker, 2000)'
_computing_data_reduction 'SAINT (Bruker, 2000)'
_computing_molecular_graphics 'SHELXTL (Sheldrick, 2008)'
_computing_publication_material
;
SHELXTL (Sheldrick, 2008), PARST (Nardelli, 1995) and PLATON
(Spek, 2009)
;
_computing_structure_refinement 'SHELXL97 (Sheldrick, 2008)'
_computing_structure_solution 'SHELXS97 (Sheldrick, 2008)'
_diffrn_ambient_temperature 298(2)
_diffrn_measured_fraction_theta_full 0.99
_diffrn_measured_fraction_theta_max 0.99
_diffrn_measurement_device_type
;
Bruker SMART APEX CCD area-detector
;
_diffrn_measurement_method \w
_diffrn_radiation_monochromator graphite
_diffrn_radiation_source 'fine-focus sealed tube'
_diffrn_radiation_type MoK\a
_diffrn_radiation_wavelength 0.71073
_diffrn_reflns_av_R_equivalents 0.0336
_diffrn_reflns_av_sigmaI/netI 0.0395
_diffrn_reflns_limit_h_max 10
_diffrn_reflns_limit_h_min -10
_diffrn_reflns_limit_k_max 18
_diffrn_reflns_limit_k_min -16
_diffrn_reflns_limit_l_max 11
_diffrn_reflns_limit_l_min -12
_diffrn_reflns_number 7116
_diffrn_reflns_theta_full 25.5
_diffrn_reflns_theta_max 25.5
_diffrn_reflns_theta_min 2.3
_diffrn_standards_decay_% 0
_diffrn_standards_interval_count 0
_diffrn_standards_interval_time 0
_diffrn_standards_number 0
_exptl_absorpt_coefficient_mu 0.233
_exptl_absorpt_correction_T_max 0.954
_exptl_absorpt_correction_T_min 0.892
_exptl_absorpt_correction_type multi-scan
_exptl_absorpt_process_details '(SADABS; Bruker, 2000)'
_exptl_crystal_colour colourless
_exptl_crystal_density_diffrn 1.238
_exptl_crystal_density_method 'not measured'
_exptl_crystal_description block
_exptl_crystal_F_000 528
_exptl_crystal_size_max 0.50
_exptl_crystal_size_mid 0.29
_exptl_crystal_size_min 0.20
_refine_diff_density_max 0.37
_refine_diff_density_min -0.17
_refine_ls_extinction_method none
_refine_ls_goodness_of_fit_ref 1.06
_refine_ls_hydrogen_treatment constr
_refine_ls_matrix_type full
_refine_ls_number_parameters 157
_refine_ls_number_reflns 2497
_refine_ls_number_restraints 0
_refine_ls_restrained_S_all 1.06
_refine_ls_R_factor_all 0.088
_refine_ls_R_factor_gt 0.059
_refine_ls_shift/su_max 0.001
_refine_ls_shift/su_mean 0.000
_refine_ls_structure_factor_coef Fsqd
_refine_ls_weighting_details 'calc w=1/[\s^2^(Fo^2^)+(0.0666P)^2^+0.4935P] where P=(Fo^2^+2Fc^2^)/3'
_refine_ls_weighting_scheme calc
_refine_ls_wR_factor_gt 0.140
_refine_ls_wR_factor_ref 0.153
_reflns_number_gt 1764
_reflns_number_total 2497
_reflns_threshold_expression I>2sigma(I)
_cod_data_source_file ld2016.cif
_cod_data_source_block I
_cod_original_cell_volume 1343.6(7)
_cod_original_sg_symbol_H-M 'P 21/c'
_cod_database_code 2230773
_cod_database_fobs_code 2230773

loop_
_symmetry_equiv_pos_as_xyz
'x, y, z'
'-x, y+1/2, -z+1/2'
'-x, -y, -z'
'x, -y-1/2, z-1/2'

loop_
_atom_site_type_symbol
_atom_site_label
_atom_site_fract_x
_atom_site_fract_y
_atom_site_fract_z
_atom_site_U_iso_or_equiv
_atom_site_adp_type
_atom_site_calc_flag
_atom_site_refinement_flags
_atom_site_occupancy
_atom_site_symmetry_multiplicity
_atom_site_disorder_assembly
_atom_site_disorder_group
F F1 0.9699(2) 0.40143(14) 0.6648(2) 0.0938(7) Uani d . 1 1 . .
S S1 0.65807(8) 0.11011(5) 0.47356(8) 0.0623(3) Uani d . 1 1 . .
N N1 0.3831(3) 0.11471(16) 0.5539(2) 0.0620(7) Uani d . 1 1 . .
H H1A 0.3939 0.0577 0.5561 0.074 Uiso calc R 1 1 . .
N N2 0.4991(2) 0.25140(15) 0.5427(2) 0.0519(6) Uani d . 1 1 . .
C C1 0.5038(3) 0.1608(2) 0.5251(3) 0.0506(7) Uani d . 1 1 . .
C C2 0.3725(3) 0.2932(2) 0.5938(3) 0.0601(8) Uani d . 1 1 . .
C C3 0.2523(4) 0.2442(2) 0.6138(4) 0.0780(10) Uani d . 1 1 . .
H H3A 0.1727 0.2723 0.6507 0.094 Uiso calc R 1 1 . .
C C4 0.2343(3) 0.1480(2) 0.5824(3) 0.0644(8) Uani d . 1 1 . .
C C5 0.3852(4) 0.3902(2) 0.6208(4) 0.0895(12) Uani d . 1 1 . .
H H5A 0.2904 0.4120 0.6471 0.134 Uiso calc R 1 1 . .
H H5B 0.4085 0.4209 0.5428 0.134 Uiso calc R 1 1 . .
H H5C 0.4650 0.4006 0.6902 0.134 Uiso calc R 1 1 . .
C C6 0.1856(5) 0.0964(3) 0.6999(5) 0.1206(18) Uani d . 1 1 . .
H H6A 0.2611 0.1035 0.7736 0.181 Uiso calc R 1 1 . .
H H6B 0.1757 0.0343 0.6777 0.181 Uiso calc R 1 1 . .
H H6C 0.0895 0.1188 0.7222 0.181 Uiso calc R 1 1 . .
C C7 0.1209(5) 0.1335(3) 0.4636(5) 0.1154(16) Uani d . 1 1 . .
H H7A 0.1512 0.1673 0.3908 0.173 Uiso calc R 1 1 . .
H H7B 0.0217 0.1525 0.4832 0.173 Uiso calc R 1 1 . .
H H7C 0.1177 0.0713 0.4412 0.173 Uiso calc R 1 1 . .
C C8 0.6272(3) 0.30394(18) 0.5099(3) 0.0493(7) Uani d . 1 1 . .
C C9 0.6358(4) 0.3306(2) 0.3822(3) 0.0653(8) Uani d . 1 1 . .
H H9A 0.5581 0.3160 0.3174 0.078 Uiso calc R 1 1 . .
C C10 0.7597(5) 0.3789(2) 0.3506(4) 0.0802(11) Uani d . 1 1 . .
H H10A 0.7663 0.3960 0.2638 0.096 Uiso calc R 1 1 . .
C C11 0.8726(4) 0.4018(2) 0.4449(4) 0.0747(10) Uani d . 1 1 . .
H H11A 0.9569 0.4341 0.4238 0.090 Uiso calc R 1 1 . .
C C12 0.8593(3) 0.3763(2) 0.5706(3) 0.0606(8) Uani d . 1 1 . .
C C13 0.7392(3) 0.32727(19) 0.6068(3) 0.0538(7) Uani d . 1 1 . .
H H13A 0.7338 0.3104 0.6938 0.065 Uiso calc R 1 1 . .

loop_
_atom_site_aniso_label
_atom_site_aniso_U_11
_atom_site_aniso_U_22
_atom_site_aniso_U_33
_atom_site_aniso_U_12
_atom_site_aniso_U_13
_atom_site_aniso_U_23
F1 0.0710(13) 0.0981(17) 0.1111(16) -0.0189(11) 0.0028(12) -0.0109(12)
S1 0.0536(4) 0.0493(5) 0.0878(6) -0.0031(3) 0.0263(4) -0.0071(4)
N1 0.0512(14) 0.0491(15) 0.0893(18) -0.0086(11) 0.0249(13) -0.0059(13)
N2 0.0487(12) 0.0461(14) 0.0630(14) -0.0021(11) 0.0151(11) -0.0044(11)
C1 0.0491(15) 0.0509(18) 0.0527(16) -0.0045(13) 0.0093(13) -0.0007(13)
C2 0.0531(17) 0.0572(19) 0.0717(19) 0.0065(14) 0.0151(15) -0.0071(16)
C3 0.0562(18) 0.072(2) 0.110(3) 0.0044(17) 0.0322(19) -0.011(2)
C4 0.0487(16) 0.066(2) 0.082(2) -0.0057(15) 0.0223(16) -0.0062(17)
C5 0.073(2) 0.063(2) 0.137(3) 0.0071(17) 0.032(2) -0.021(2)
C6 0.125(4) 0.109(4) 0.142(4) 0.007(3) 0.086(3) 0.021(3)
C7 0.071(3) 0.134(4) 0.137(4) -0.004(2) -0.010(3) -0.038(3)
C8 0.0523(16) 0.0392(16) 0.0582(17) -0.0004(12) 0.0142(14) -0.0044(13)
C9 0.079(2) 0.060(2) 0.0577(18) -0.0084(17) 0.0093(16) -0.0043(15)
C10 0.116(3) 0.059(2) 0.071(2) -0.019(2) 0.034(2) 0.0013(17)
C11 0.090(2) 0.053(2) 0.088(3) -0.0223(17) 0.042(2) -0.0133(18)
C12 0.0552(17) 0.0483(18) 0.079(2) -0.0063(14) 0.0102(16) -0.0146(15)
C13 0.0556(16) 0.0470(17) 0.0605(17) -0.0005(13) 0.0138(14) 0.0029(14)

loop_
_atom_type_symbol
_atom_type_description
_atom_type_scat_dispersion_real
_atom_type_scat_dispersion_imag
_atom_type_scat_source
C C 0.0033 0.0016 'International Tables Vol C Tables 4.2.6.8 and 6.1.1.4'
H H 0.0000 0.0000 'International Tables Vol C Tables 4.2.6.8 and 6.1.1.4'
N N 0.0061 0.0033 'International Tables Vol C Tables 4.2.6.8 and 6.1.1.4'
S S 0.1246 0.1234 'International Tables Vol C Tables 4.2.6.8 and 6.1.1.4'
F F 0.0171 0.0103 'International Tables Vol C Tables 4.2.6.8 and 6.1.1.4'

loop_
_geom_angle_atom_site_label_1
_geom_angle_atom_site_label_2
_geom_angle_atom_site_label_3
_geom_angle_site_symmetry_1
_geom_angle_site_symmetry_3
_geom_angle
_geom_angle_publ_flag
C1 N1 C4 . . 128.5(3) ?
C1 N1 H1A . . 115.7 ?
C4 N1 H1A . . 115.7 ?
C1 N2 C2 . . 121.3(2) ?
C1 N2 C8 . . 118.4(2) ?
C2 N2 C8 . . 120.3(2) ?
N1 C1 N2 . . 116.8(2) ?
N1 C1 S1 . . 121.6(2) ?
N2 C1 S1 . . 121.5(2) ?
C3 C2 N2 . . 118.8(3) ?
C3 C2 C5 . . 124.3(3) ?
N2 C2 C5 . . 116.9(3) ?
C2 C3 C4 . . 125.3(3) ?
C2 C3 H3A . . 117.4 ?
C4 C3 H3A . . 117.4 ?
N1 C4 C3 . . 107.3(2) ?
N1 C4 C7 . . 109.1(3) ?
C3 C4 C7 . . 111.3(3) ?
N1 C4 C6 . . 108.1(3) ?
C3 C4 C6 . . 110.9(3) ?
C7 C4 C6 . . 110.1(3) ?
C2 C5 H5A . . 109.5 ?
C2 C5 H5B . . 109.5 ?
H5A C5 H5B . . 109.5 ?
C2 C5 H5C . . 109.5 ?
H5A C5 H5C . . 109.5 ?
H5B C5 H5C . . 109.5 ?
C4 C6 H6A . . 109.5 ?
C4 C6 H6B . . 109.5 ?
H6A C6 H6B . . 109.5 ?
C4 C6 H6C . . 109.5 ?
H6A C6 H6C . . 109.5 ?
H6B C6 H6C . . 109.5 ?
C4 C7 H7A . . 109.5 ?
C4 C7 H7B . . 109.5 ?
H7A C7 H7B . . 109.5 ?
C4 C7 H7C . . 109.5 ?
H7A C7 H7C . . 109.5 ?
H7B C7 H7C . . 109.5 ?
C13 C8 C9 . . 120.5(3) ?
C13 C8 N2 . . 119.7(2) ?
C9 C8 N2 . . 119.8(3) ?
C8 C9 C10 . . 119.8(3) ?
C8 C9 H9A . . 120.1 ?
C10 C9 H9A . . 120.1 ?
C11 C10 C9 . . 120.6(3) ?
C11 C10 H10A . . 119.7 ?
C9 C10 H10A . . 119.7 ?
C12 C11 C10 . . 118.3(3) ?
C12 C11 H11A . . 120.9 ?
C10 C11 H11A . . 120.9 ?
F1 C12 C11 . . 118.0(3) ?
F1 C12 C13 . . 118.7(3) ?
C11 C12 C13 . . 123.3(3) ?
C12 C13 C8 . . 117.5(3) ?
C12 C13 H13A . . 121.2 ?
C8 C13 H13A . . 121.2 ?

loop_
_geom_bond_atom_site_label_1
_geom_bond_atom_site_label_2
_geom_bond_site_symmetry_2
_geom_bond_distance
_geom_bond_publ_flag
F1 C12 . 1.353(3) ?
S1 C1 . 1.687(3) ?
N1 C1 . 1.326(3) ?
N1 C4 . 1.460(4) ?
N1 H1A . 0.8600 ?
N2 C1 . 1.372(4) ?
N2 C2 . 1.423(3) ?
N2 C8 . 1.443(3) ?
C2 C3 . 1.321(4) ?
C2 C5 . 1.483(4) ?
C3 C4 . 1.483(5) ?
C3 H3A . 0.9300 ?
C4 C7 . 1.509(5) ?
C4 C6 . 1.526(5) ?
C5 H5A . 0.9600 ?
C5 H5B . 0.9600 ?
C5 H5C . 0.9600 ?
C6 H6A . 0.9600 ?
C6 H6B . 0.9600 ?
C6 H6C . 0.9600 ?
C7 H7A . 0.9600 ?
C7 H7B . 0.9600 ?
C7 H7C . 0.9600 ?
C8 C13 . 1.372(4) ?
C8 C9 . 1.374(4) ?
C9 C10 . 1.376(5) ?
C9 H9A . 0.9300 ?
C10 C11 . 1.359(5) ?
C10 H10A . 0.9300 ?
C11 C12 . 1.356(5) ?
C11 H11A . 0.9300 ?
C12 C13 . 1.369(4) ?
C13 H13A . 0.9300 ?

loop_
_geom_hbond_atom_site_label_D
_geom_hbond_atom_site_label_H
_geom_hbond_atom_site_label_A
_geom_hbond_site_symmetry_D
_geom_hbond_site_symmetry_H
_geom_hbond_site_symmetry_A
_geom_hbond_distance_DH
_geom_hbond_distance_HA
_geom_hbond_distance_DA
_geom_hbond_angle_DHA
_geom_hbond_publ_flag
N1 H1A S1 . . 3_656 0.86 2.57 3.400(3) 162 yes
C9 H9A Cg1 . . 4_554 0.93 2.89 3.788(4) 163 yes

loop_
_geom_torsion_atom_site_label_1
_geom_torsion_atom_site_label_2
_geom_torsion_atom_site_label_3
_geom_torsion_atom_site_label_4
_geom_torsion_site_symmetry_1
_geom_torsion_site_symmetry_2
_geom_torsion_site_symmetry_3
_geom_torsion_site_symmetry_4
_geom_torsion
_geom_torsion_publ_flag
C4 N1 C1 N2 . . . . 10.7(4) ?
C4 N1 C1 S1 . . . . -171.0(2) ?
C2 N2 C1 N1 . . . . 2.1(4) ?
C8 N2 C1 N1 . . . . -178.8(2) ?
C2 N2 C1 S1 . . . . -176.1(2) ?
C8 N2 C1 S1 . . . . 2.9(3) ?
C1 N2 C2 C3 . . . . -5.8(4) ?
C8 N2 C2 C3 . . . . 175.2(3) ?
C1 N2 C2 C5 . . . . 174.3(3) ?
C8 N2 C2 C5 . . . . -4.7(4) ?
N2 C2 C3 C4 . . . . -2.6(5) ?
C5 C2 C3 C4 . . . . 177.3(4) ?
C1 N1 C4 C3 . . . . -16.9(4) ?
C1 N1 C4 C7 . . . . 103.7(4) ?
C1 N1 C4 C6 . . . . -136.5(3) ?
C2 C3 C4 N1 . . . . 12.2(5) ?
C2 C3 C4 C7 . . . . -107.0(4) ?
C2 C3 C4 C6 . . . . 130.1(4) ?
C1 N2 C8 C13 . . . . -96.2(3) ?
C2 N2 C8 C13 . . . . 82.9(3) ?
C1 N2 C8 C9 . . . . 84.1(3) ?
C2 N2 C8 C9 . . . . -96.8(3) ?
C13 C8 C9 C10 . . . . 1.8(5) ?
N2 C8 C9 C10 . . . . -178.5(3) ?
C8 C9 C10 C11 . . . . -1.1(5) ?
C9 C10 C11 C12 . . . . -0.4(5) ?
C10 C11 C12 F1 . . . . -178.1(3) ?
C10 C11 C12 C13 . . . . 1.2(5) ?
F1 C12 C13 C8 . . . . 178.9(2) ?
C11 C12 C13 C8 . . . . -0.5(5) ?
C9 C8 C13 C12 . . . . -1.0(4) ?
N2 C8 C13 C12 . . . . 179.3(2) ?

loop_
_cod_related_entry_id
_cod_related_entry_database
_cod_related_entry_code
1 ChemSpider 2824887
